data_7127565
loop_
_publ_author_name
'Cole, Jacqueline M.'
'Gosztola, David J.'
'Velazquez-Garcia, Jose de J'
'Grass Wang, SuYin'
'Chen, Yu-Sheng'

_publ_section_title
;
 Rapid build up of nanooptomechanical transduction in single crystals of a
 ruthenium-based SO<sub>2</sub> linkage photoisomer.
;
_journal_issue 11
_journal_name_full 'Chemical communications (Cambridge, England)'
_journal_page_first 1320
_journal_page_last 1323
_journal_paper_doi 10.1039/d0cc06755e
_journal_volume 57
_journal_year 2021
_chemical_formula_sum 'C24 H44 Cl4 N8 O18 Ru2 S6'
_chemical_formula_weight 1268.97
_space_group_crystal_system triclinic
_space_group_IT_number 2
_space_group_name_Hall '-P 1'
_space_group_name_H-M_alt 'P -1'
_atom_sites_solution_hydrogens mixed
_atom_sites_solution_primary direct
_atom_sites_solution_secondary difmap
_audit_creation_method SHELXL-2018/3
_audit_update_record
;
2020-11-20 deposited with the CCDC.	2020-11-30 downloaded from the CCDC.
;
_cell_angle_alpha 77.427(2)
_cell_angle_beta 87.258(2)
_cell_angle_gamma 82.259(2)
_cell_formula_units_Z 1
_cell_length_a 7.8469(8)
_cell_length_b 11.8085(13)
_cell_length_c 12.8063(13)
_cell_measurement_reflns_used 9887
_cell_measurement_temperature 100(2)
_cell_measurement_theta_max 15.61
_cell_measurement_theta_min 2.41
_cell_volume 1147.4(2)
_computing_cell_refinement 'Bruker SMART'
_computing_data_collection 'Bruker SMART'
_computing_data_reduction 'Bruker SAINT'
_computing_molecular_graphics 'Bruker SHELXTL'
_computing_publication_material 'Bruker SHELXTL'
_computing_structure_refinement 'SHELXL-2018/3 (Sheldrick, 2018)'
_computing_structure_solution 'SHELXS-97 (Sheldrick, 1990)'
_diffrn_ambient_temperature 100(2)
_diffrn_measured_fraction_theta_full 0.916
_diffrn_measured_fraction_theta_max 0.916
_diffrn_measurement_device_type 'CCD area detector'
_diffrn_measurement_method 'phi and omega scans'
_diffrn_radiation_monochromator 'Si crystal'
_diffrn_radiation_source 'Advanced Photon Source'
_diffrn_radiation_type synchrotron
_diffrn_radiation_wavelength 0.41328
_diffrn_reflns_av_R_equivalents 0.1554
_diffrn_reflns_av_unetI/netI 0.0748
_diffrn_reflns_Laue_measured_fraction_full 0.916
_diffrn_reflns_Laue_measured_fraction_max 0.916
_diffrn_reflns_limit_h_max 12
_diffrn_reflns_limit_h_min -12
_diffrn_reflns_limit_k_max 19
_diffrn_reflns_limit_k_min -19
_diffrn_reflns_limit_l_max 19
_diffrn_reflns_limit_l_min -20
_diffrn_reflns_number 110681
_diffrn_reflns_point_group_measured_fraction_full 0.916
_diffrn_reflns_point_group_measured_fraction_max 0.916
_diffrn_reflns_theta_full 14.357
_diffrn_reflns_theta_max 19.554
_diffrn_reflns_theta_min 1.523
_exptl_absorpt_coefficient_mu 1.202
_exptl_absorpt_correction_type none
_exptl_crystal_colour grey
_exptl_crystal_density_diffrn 1.836
_exptl_crystal_density_method 'not measured'
_exptl_crystal_description block
_exptl_crystal_F_000 640
_exptl_crystal_size_max 0.050
_exptl_crystal_size_mid 0.025
_exptl_crystal_size_min 0.025
_refine_diff_density_max 1.047
_refine_diff_density_min -0.912
_refine_diff_density_rms 0.098
_refine_ls_extinction_method none
_refine_ls_goodness_of_fit_ref 0.876
_refine_ls_hydrogen_treatment mixed
_refine_ls_matrix_type full
_refine_ls_number_parameters 347
_refine_ls_number_reflns 9351
_refine_ls_number_restraints 2
_refine_ls_restrained_S_all 0.876
_refine_ls_R_factor_all 0.0728
_refine_ls_R_factor_gt 0.0426
_refine_ls_shift/su_max 0.001
_refine_ls_shift/su_mean 0.000
_refine_ls_structure_factor_coef Fsqd
_refine_ls_weighting_details 'w=1/[\s^2^(Fo^2^)+(0.0500P)^2^] where P=(Fo^2^+2Fc^2^)/3'
_refine_ls_weighting_scheme calc
_refine_ls_wR_factor_gt 0.0998
_refine_ls_wR_factor_ref 0.1060
_reflns_Friedel_coverage 0.000
_reflns_number_gt 5746
_reflns_number_total 9351
_reflns_threshold_expression 'I > 2\s(I)'
_cod_data_source_file d0cc06755e3.cif
_cod_data_source_block h2oclbslight
_cod_depositor_comments 'Adding full bibliography for 7127564--7127565.cif.'
_cod_database_code 7127565
_shelx_shelxl_version_number 2018/3
_shelx_space_group_comment
;
The symmetry employed for this shelxl refinement is uniquely defined
by the following loop, which should always be used as a source of
symmetry information in preference to the above space-group names.
They are only intended as comments.
;

loop_
_space_group_symop_operation_xyz
'x, y, z'
'-x, -y, -z'

loop_
_atom_site_label
_atom_site_type_symbol
_atom_site_fract_x
_atom_site_fract_y
_atom_site_fract_z
_atom_site_U_iso_or_equiv
_atom_site_adp_type
_atom_site_occupancy
_atom_site_site_symmetry_order
_atom_site_calc_flag
_atom_site_refinement_flags_posn
_atom_site_refinement_flags_adp
_atom_site_refinement_flags_occupancy
_atom_site_disorder_assembly
_atom_site_disorder_group
Ru1 Ru 0.25640(2) 0.74226(2) 0.52427(2) 0.03193(6) Uani 1 1 d . . . . .
S1 S 0.12282(16) 0.77356(9) 0.66159(8) 0.0405(3) Uani 0.741(3) 1 d . . P A 1
O1 O -0.0606(6) 0.8192(4) 0.6602(4) 0.0487(10) Uani 0.741(3) 1 d . . P A 1
O2 O 0.1981(5) 0.7528(3) 0.7639(3) 0.0568(9) Uani 0.741(3) 1 d . . P A 1
S1A S 0.0176(5) 0.7886(4) 0.7239(3) 0.0614(13) Uani 0.259(3) 1 d . . P A 2
O1A O -0.1312(18) 0.8163(17) 0.6511(16) 0.070(5) Uani 0.259(3) 1 d . . P A 2
O2A O 0.1987(16) 0.7394(14) 0.6876(15) 0.106(6) Uani 0.259(3) 1 d . . P A 2
O3 O 0.3822(3) 0.71330(17) 0.38271(17) 0.0395(4) Uani 1 1 d D . . . .
H2W H 0.485(3) 0.742(3) 0.361(3) 0.047 Uiso 1 1 d D U . . .
H1W H 0.322(4) 0.691(3) 0.332(2) 0.047 Uiso 1 1 d D U . . .
N1 N 0.3171(3) 0.55815(19) 0.5790(2) 0.0391(5) Uani 1 1 d . . . . .
H1N1 H 0.420837 0.542367 0.611537 0.040(8) Uiso 1 1 calc R . . . .
H2N1 H 0.321899 0.522683 0.522415 0.044(9) Uiso 1 1 calc R . . . .
H3N1 H 0.234558 0.530726 0.626577 0.041(8) Uiso 1 1 calc R . . . .
N2 N 0.0223(3) 0.7098(2) 0.4683(2) 0.0432(6) Uani 1 1 d . . . . .
H1N2 H -0.053922 0.776332 0.458722 0.079(14) Uiso 1 1 calc R . . . .
H2N2 H -0.021640 0.652361 0.517135 0.059(11) Uiso 1 1 calc R . . . .
H3N2 H 0.041705 0.686820 0.404952 0.052(10) Uiso 1 1 calc R . . . .
N3 N 0.2107(3) 0.92160(18) 0.44855(19) 0.0348(5) Uani 1 1 d . . . . .
H1N3 H 0.115906 0.934153 0.407280 0.041(8) Uiso 1 1 calc R . . . .
H2N3 H 0.303377 0.942025 0.406717 0.056(10) Uiso 1 1 calc R . . . .
H3N3 H 0.193089 0.965656 0.499134 0.054(10) Uiso 1 1 calc R . . . .
N4 N 0.4967(3) 0.7728(2) 0.57432(19) 0.0378(5) Uani 1 1 d . . . . .
H1N4 H 0.481083 0.835977 0.605290 0.049(9) Uiso 1 1 calc R . . . .
H2N4 H 0.569141 0.786757 0.516636 0.051(10) Uiso 1 1 calc R . . . .
H3N4 H 0.542959 0.708832 0.622506 0.074(13) Uiso 1 1 calc R . . . .
Cl1 Cl 0.78586(14) 1.02942(15) -0.17765(8) 0.0918(4) Uani 1 1 d . . . . .
S2 S 0.69169(8) 0.93481(6) 0.31880(5) 0.03491(13) Uani 1 1 d . . . . .
O4 O 0.5392(2) 1.00959(18) 0.34212(17) 0.0417(4) Uani 1 1 d . . . . .
O5 O 0.6715(3) 0.80991(18) 0.34995(17) 0.0446(5) Uani 1 1 d . . . . .
O6 O 0.8463(2) 0.95877(19) 0.36462(16) 0.0422(4) Uani 1 1 d . . . . .
C1 C 0.7226(3) 0.9639(3) 0.1775(2) 0.0366(5) Uani 1 1 d . . . . .
C2 C 0.6419(4) 1.0658(3) 0.1167(3) 0.0532(8) Uani 1 1 d . . . . .
H2A H 0.572700 1.121072 0.149742 0.064 Uiso 1 1 calc R U . . .
C3 C 0.6633(5) 1.0865(4) 0.0063(3) 0.0612(10) Uani 1 1 d . . . . .
H3A H 0.608394 1.156265 -0.037150 0.073 Uiso 1 1 calc R U . . .
C4 C 0.7640(4) 1.0058(4) -0.0396(3) 0.0572(9) Uani 1 1 d . . . . .
C5 C 0.8482(4) 0.9063(3) 0.0209(3) 0.0565(9) Uani 1 1 d . . . . .
H5B H 0.920007 0.852362 -0.012421 0.068 Uiso 1 1 calc R U . . .
C6 C 0.8280(4) 0.8843(3) 0.1321(3) 0.0468(7) Uani 1 1 d . . . . .
H6B H 0.886016 0.815666 0.175585 0.056 Uiso 1 1 calc R U . . .
Cl2 Cl 0.36039(15) 0.37814(9) -0.15916(8) 0.0693(3) Uani 1 1 d . . . . .
S3 S 0.17692(8) 0.51771(6) 0.28164(6) 0.03823(15) Uani 1 1 d . . . . .
O7 O 0.0170(3) 0.4722(2) 0.3185(2) 0.0584(6) Uani 1 1 d . . . . .
O8 O 0.1626(3) 0.64497(18) 0.26056(19) 0.0486(5) Uani 1 1 d . . . . .
O9 O 0.3171(3) 0.46308(17) 0.35296(17) 0.0440(5) Uani 1 1 d . . . . .
C11 C 0.2288(4) 0.4792(2) 0.1574(2) 0.0410(6) Uani 1 1 d . . . . .
C12 C 0.2261(8) 0.5664(4) 0.0637(4) 0.0619(14) Uani 0.775(5) 1 d . . P B 1
H12 H 0.198865 0.646403 0.066999 0.074 Uiso 0.775(5) 1 calc R U P B 1
C12' C 0.139(2) 0.5196(15) 0.0631(14) 0.056(4) Uiso 0.225(5) 1 d . . P B 2
H12' H 0.051118 0.569352 0.058149 0.068 Uiso 0.225(5) 1 calc R U P B 2
C13 C 0.2626(9) 0.5358(4) -0.0321(4) 0.0748(18) Uani 0.775(5) 1 d . . P B 1
H13 H 0.252985 0.596197 -0.081357 0.090 Uiso 0.775(5) 1 calc R U P B 1
C13' C 0.173(2) 0.4908(15) -0.0289(15) 0.056(4) Uiso 0.225(5) 1 d . . P B 2
H13' H 0.124168 0.511393 -0.088120 0.067 Uiso 0.225(5) 1 calc R U P B 2
C14 C 0.3075(5) 0.4172(3) -0.0367(3) 0.0556(8) Uani 1 1 d . . . B 2
C15 C 0.3038(5) 0.3325(3) 0.0555(3) 0.0462(10) Uani 0.775(5) 1 d . . P B 1
H15 H 0.323506 0.259317 0.065101 0.055 Uiso 0.775(5) 1 calc R U P B 1
C15' C 0.4288(19) 0.3677(12) 0.0462(12) 0.048(3) Uiso 0.225(5) 1 d . . P B 2
H15' H 0.522184 0.322987 0.051148 0.058 Uiso 0.225(5) 1 calc R U P B 2
C16 C 0.2633(5) 0.3638(3) 0.1523(3) 0.0443(9) Uani 0.775(5) 1 d . . P B 1
H16 H 0.254744 0.321843 0.213933 0.053 Uiso 0.775(5) 1 calc R U P B 1
C16' C 0.3868(19) 0.3994(13) 0.1456(13) 0.050(3) Uiso 0.225(5) 1 d . . P B 2
H16' H 0.463283 0.366898 0.189935 0.060 Uiso 0.225(5) 1 calc R U P B 2

loop_
_atom_site_aniso_label
_atom_site_aniso_U_11
_atom_site_aniso_U_22
_atom_site_aniso_U_33
_atom_site_aniso_U_23
_atom_site_aniso_U_13
_atom_site_aniso_U_12
Ru1 0.02904(9) 0.03287(9) 0.03272(10) -0.00456(7) -0.00036(6) -0.00384(6)
S1 0.0453(6) 0.0400(5) 0.0344(5) -0.0040(4) 0.0043(4) -0.0069(4)
O1 0.055(3) 0.0463(18) 0.042(3) -0.0072(17) 0.002(2) 0.000(2)
O2 0.086(3) 0.0504(17) 0.0322(17) -0.0074(14) 0.0001(16) -0.0036(16)
S1A 0.053(2) 0.075(2) 0.049(2) -0.0082(18) 0.0092(17) 0.0046(17)
O1A 0.069(10) 0.076(8) 0.065(8) -0.010(6) -0.034(9) 0.000(8)
O2A 0.057(7) 0.134(12) 0.136(14) -0.073(11) -0.064(8) 0.053(8)
O3 0.0385(10) 0.0443(10) 0.0393(11) -0.0132(8) 0.0012(8) -0.0118(8)
N1 0.0316(10) 0.0391(11) 0.0438(14) -0.0037(10) 0.0018(9) -0.0036(9)
N2 0.0313(11) 0.0408(12) 0.0580(17) -0.0116(11) -0.0023(10) -0.0041(9)
N3 0.0310(10) 0.0346(10) 0.0381(12) -0.0065(9) -0.0015(8) -0.0035(8)
N4 0.0359(11) 0.0378(11) 0.0372(12) -0.0034(9) -0.0044(9) -0.0027(9)
Cl1 0.0640(6) 0.1849(13) 0.0335(5) -0.0222(6) 0.0031(4) -0.0438(7)
S2 0.0311(3) 0.0444(3) 0.0300(3) -0.0081(3) -0.0008(2) -0.0070(2)
O4 0.0333(9) 0.0518(11) 0.0419(12) -0.0145(9) 0.0023(8) -0.0053(8)
O5 0.0404(10) 0.0493(11) 0.0422(12) -0.0040(9) 0.0008(8) -0.0093(8)
O6 0.0337(9) 0.0598(12) 0.0340(10) -0.0091(9) -0.0040(7) -0.0093(8)
C1 0.0331(12) 0.0515(15) 0.0276(13) -0.0101(11) -0.0004(9) -0.0113(10)
C2 0.0531(18) 0.0631(19) 0.0380(17) -0.0038(14) -0.0039(13) 0.0013(15)
C3 0.0528(19) 0.084(3) 0.0381(17) 0.0035(17) -0.0058(14) -0.0035(17)
C4 0.0440(16) 0.101(3) 0.0319(16) -0.0118(17) -0.0002(12) -0.0304(17)
C5 0.0536(18) 0.079(2) 0.048(2) -0.0313(17) 0.0131(15) -0.0234(17)
C6 0.0462(15) 0.0547(17) 0.0425(17) -0.0145(13) 0.0029(13) -0.0115(13)
Cl2 0.1010(8) 0.0710(6) 0.0381(5) -0.0112(4) 0.0007(4) -0.0208(5)
S3 0.0341(3) 0.0388(3) 0.0408(4) -0.0073(3) -0.0035(3) -0.0021(2)
O7 0.0386(11) 0.0711(15) 0.0668(17) -0.0172(13) 0.0097(10) -0.0112(10)
O8 0.0553(12) 0.0398(10) 0.0499(13) -0.0096(9) -0.0112(10) 0.0005(9)
O9 0.0427(10) 0.0441(10) 0.0427(12) -0.0070(9) -0.0078(8) 0.0025(8)
C11 0.0426(14) 0.0417(14) 0.0374(15) -0.0031(11) -0.0078(11) -0.0078(11)
C12 0.098(4) 0.038(2) 0.047(3) -0.0033(18) -0.003(2) -0.008(2)
C13 0.130(5) 0.047(2) 0.041(3) 0.006(2) 0.000(3) -0.013(3)
C14 0.079(2) 0.0539(18) 0.0361(17) -0.0070(14) -0.0038(15) -0.0182(16)
C15 0.060(2) 0.0427(19) 0.037(2) -0.0102(16) -0.0061(17) -0.0070(17)
C16 0.057(2) 0.0439(19) 0.0309(19) -0.0044(15) -0.0049(15) -0.0079(16)

loop_
_atom_type_symbol
_atom_type_description
_atom_type_scat_dispersion_real
_atom_type_scat_dispersion_imag
_atom_type_scat_source
C C 0.0033 0.0016 'International Tables Vol C Tables 4.2.6.8 and 6.1.1.4'
H H 0.0000 0.0000 'International Tables Vol C Tables 4.2.6.8 and 6.1.1.4'
N N 0.0005 0.0010 'International Tables Vol C Tables 4.2.6.8 and 6.1.1.4'
O O 0.0017 0.0018 'International Tables Vol C Tables 4.2.6.8 and 6.1.1.4'
S S 0.0444 0.0408 'International Tables Vol C Tables 4.2.6.8 and 6.1.1.4'
Cl Cl 0.1495 0.1591 'International Tables Vol C Tables 4.2.6.8 and 6.1.1.4'
Ru Ru -0.1866 2.2043 'International Tables Vol C Tables 4.2.6.8 and 6.1.1.4'

loop_
_geom_angle_atom_site_label_1
_geom_angle_atom_site_label_2
_geom_angle_atom_site_label_3
_geom_angle
_geom_angle_site_symmetry_1
_geom_angle_site_symmetry_3
_geom_angle_publ_flag
S1 Ru1 O3 177.79(7) . . ?
O3 Ru1 O2A 162.3(3) . . ?
S1 Ru1 N2 87.87(8) . . ?
O3 Ru1 N2 90.24(10) . . ?
O2A Ru1 N2 102.4(4) . . ?
S1 Ru1 N3 91.46(7) . . ?
O3 Ru1 N3 87.42(8) . . ?
O2A Ru1 N3 104.3(4) . . ?
N2 Ru1 N3 91.46(9) . . ?
S1 Ru1 N4 94.64(8) . . ?
O3 Ru1 N4 87.25(9) . . ?
O2A Ru1 N4 80.0(4) . . ?
N2 Ru1 N4 177.48(10) . . ?
N3 Ru1 N4 88.63(9) . . ?
S1 Ru1 N1 96.60(7) . . ?
O3 Ru1 N1 84.48(9) . . ?
O2A Ru1 N1 83.7(4) . . ?
N2 Ru1 N1 87.82(9) . . ?
N3 Ru1 N1 171.87(10) . . ?
N4 Ru1 N1 91.73(9) . . ?
O2 S1 O1 114.1(3) . . ?
O2 S1 Ru1 123.99(16) . . ?
O1 S1 Ru1 121.9(2) . . ?
O1A S1A O2A 121.8(11) . . ?
S1A O2A Ru1 120.8(8) . . ?
Ru1 O3 H2W 121(2) . . ?
Ru1 O3 H1W 120(2) . . ?
H2W O3 H1W 117(3) . . ?
Ru1 N1 H1N1 109.5 . . ?
Ru1 N1 H2N1 109.5 . . ?
H1N1 N1 H2N1 109.5 . . ?
Ru1 N1 H3N1 109.5 . . ?
H1N1 N1 H3N1 109.5 . . ?
H2N1 N1 H3N1 109.5 . . ?
Ru1 N2 H1N2 109.5 . . ?
Ru1 N2 H2N2 109.5 . . ?
H1N2 N2 H2N2 109.5 . . ?
Ru1 N2 H3N2 109.5 . . ?
H1N2 N2 H3N2 109.5 . . ?
H2N2 N2 H3N2 109.5 . . ?
Ru1 N3 H1N3 109.5 . . ?
Ru1 N3 H2N3 109.5 . . ?
H1N3 N3 H2N3 109.5 . . ?
Ru1 N3 H3N3 109.5 . . ?
H1N3 N3 H3N3 109.5 . . ?
H2N3 N3 H3N3 109.5 . . ?
Ru1 N4 H1N4 109.5 . . ?
Ru1 N4 H2N4 109.5 . . ?
H1N4 N4 H2N4 109.5 . . ?
Ru1 N4 H3N4 109.5 . . ?
H1N4 N4 H3N4 109.5 . . ?
H2N4 N4 H3N4 109.5 . . ?
O4 S2 O6 112.63(13) . . ?
O4 S2 O5 112.62(12) . . ?
O6 S2 O5 110.98(12) . . ?
O4 S2 C1 107.45(13) . . ?
O6 S2 C1 107.29(12) . . ?
O5 S2 C1 105.39(13) . . ?
C6 C1 C2 121.8(3) . . ?
C6 C1 S2 119.0(2) . . ?
C2 C1 S2 119.2(2) . . ?
C1 C2 C3 118.8(3) . . ?
C1 C2 H2A 120.6 . . ?
C3 C2 H2A 120.6 . . ?
C4 C3 C2 119.6(3) . . ?
C4 C3 H3A 120.2 . . ?
C2 C3 H3A 120.2 . . ?
C5 C4 C3 121.6(3) . . ?
C5 C4 Cl1 118.7(3) . . ?
C3 C4 Cl1 119.7(3) . . ?
C4 C5 C6 119.4(3) . . ?
C4 C5 H5B 120.3 . . ?
C6 C5 H5B 120.3 . . ?
C1 C6 C5 118.7(3) . . ?
C1 C6 H6B 120.6 . . ?
C5 C6 H6B 120.6 . . ?
O7 S3 O9 111.64(14) . . ?
O7 S3 O8 113.46(14) . . ?
O9 S3 O8 111.89(13) . . ?
O7 S3 C11 106.48(15) . . ?
O9 S3 C11 107.00(13) . . ?
O8 S3 C11 105.83(14) . . ?
C16 C11 C12 120.2(4) . . ?
C12' C11 C16' 113.2(10) . . ?
C16 C11 S3 119.8(2) . . ?
C12' C11 S3 127.1(7) . . ?
C12 C11 S3 119.9(3) . . ?
C16' C11 S3 119.7(7) . . ?
C13 C12 C11 119.6(4) . . ?
C13 C12 H12 120.2 . . ?
C11 C12 H12 120.2 . . ?
C13' C12' C11 128.1(15) . . ?
C13' C12' H12' 109.5 . . ?
C11 C12' H12' 122.4 . . ?
C12 C13 H13 109.5 . . ?
C14 C13' C12' 118.0(16) . . ?
C14 C13' H13' 109.5 . . ?
C12' C13' H13' 132.6 . . ?
C13' C14 C15' 125.5(11) . . ?
C13' C14 Cl2 119.5(9) . . ?
C15' C14 Cl2 114.9(7) . . ?
C16 C15 H15 109.5 . . ?
C16' C15' C14 115.1(12) . . ?
C16' C15' H15' 109.5 . . ?
C14 C15' H15' 135.4 . . ?
C11 C16 C15 120.3(3) . . ?
C11 C16 H16 109.5 . . ?
C15 C16 H16 130.2 . . ?
C15' C16' C11 120.0(13) . . ?
C15' C16' H16' 109.5 . . ?
C11 C16' H16' 130.5 . . ?

loop_
_geom_bond_atom_site_label_1
_geom_bond_atom_site_label_2
_geom_bond_distance
_geom_bond_site_symmetry_2
_geom_bond_publ_flag
Ru1 S1 2.0809(11) . ?
Ru1 O3 2.094(2) . ?
Ru1 O2A 2.113(19) . ?
Ru1 N2 2.114(2) . ?
Ru1 N3 2.119(2) . ?
Ru1 N4 2.120(2) . ?
Ru1 N1 2.129(2) . ?
S1 O2 1.422(4) . ?
S1 O1 1.467(5) . ?
S1A O1A 1.486(13) . ?
S1A O2A 1.551(14) . ?
O3 H2W 0.93(2) . ?
O3 H1W 0.92(2) . ?
N1 H1N1 0.9100 . ?
N1 H2N1 0.9100 . ?
N1 H3N1 0.9100 . ?
N2 H1N2 0.9100 . ?
N2 H2N2 0.9100 . ?
N2 H3N2 0.9100 . ?
N3 H1N3 0.9100 . ?
N3 H2N3 0.9100 . ?
N3 H3N3 0.9100 . ?
N4 H1N4 0.9100 . ?
N4 H2N4 0.9100 . ?
N4 H3N4 0.9100 . ?
Cl1 C4 1.733(3) . ?
S2 O4 1.448(2) . ?
S2 O6 1.459(2) . ?
S2 O5 1.470(2) . ?
S2 C1 1.778(3) . ?
C1 C6 1.374(4) . ?
C1 C2 1.374(4) . ?
C2 C3 1.387(5) . ?
C2 H2A 0.9500 . ?
C3 C4 1.369(6) . ?
C3 H3A 0.9500 . ?
C4 C5 1.365(5) . ?
C5 C6 1.397(5) . ?
C5 H5B 0.9500 . ?
C6 H6B 0.9500 . ?
Cl2 C14 1.745(4) . ?
S3 O7 1.449(2) . ?
S3 O9 1.452(2) . ?
S3 O8 1.458(2) . ?
S3 C11 1.763(3) . ?
C11 C16 1.368(5) . ?
C11 C12' 1.385(18) . ?
C11 C12 1.400(5) . ?
C11 C16' 1.476(15) . ?
C12 C13 1.360(7) . ?
C12 H12 0.9500 . ?
C12' C13' 1.30(2) . ?
C12' H12' 0.8400 . ?
C13 H13 0.8400 . ?
C13' C14 1.287(16) . ?
C13' H13' 0.8400 . ?
C14 C15' 1.432(15) . ?
C15 C16 1.381(6) . ?
C15 H15 0.8400 . ?
C15' C16' 1.41(2) . ?
C15' H15' 0.8400 . ?
C16 H16 0.8400 . ?
C16' H16' 0.8400 . ?
